data_7119774
loop_
_publ_author_name
'Chen, Hong-Yu'
'Gou, Meng'
'Wang, Jiao-Bing'

_publ_section_title
;
 De novo endo-functionalized organic cages as cooperative
 multi-hydrogen-bond-donating catalysts.
;
_journal_issue 25
_journal_name_full 'Chemical communications (Cambridge, England)'
_journal_page_first 3524
_journal_page_last 3526
_journal_paper_doi 10.1039/c7cc00938k
_journal_volume 53
_journal_year 2017
_chemical_formula_moiety '3(C H2 Cl2), C117 H123 N3 O6, 2(C H4 O)'
_chemical_formula_sum 'C122 H137 Cl6 N3 O8'
_chemical_formula_weight 1986.04
_space_group_crystal_system triclinic
_space_group_IT_number 2
_space_group_name_Hall '-P 1'
_space_group_name_H-M_alt 'P -1'
_symmetry_space_group_name_Hall '-P 1'
_symmetry_space_group_name_H-M 'P -1'
_atom_sites_solution_hydrogens geom
_audit_creation_date 2017-01-11
_audit_creation_method
;
Olex2 1.2-alpha
(compiled 2017.01.04 svn.r3372 for OlexSys, GUI svn.r5289)
;
_audit_update_record
;
2017-01-13 deposited with the CCDC.
2017-03-03 downloaded from the CCDC.
;
_cell_angle_alpha 109.368(2)
_cell_angle_beta 106.354(2)
_cell_angle_gamma 104.440(2)
_cell_formula_units_Z 2
_cell_length_a 17.7964(3)
_cell_length_b 20.6944(5)
_cell_length_c 21.5845(4)
_cell_measurement_reflns_used 4571
_cell_measurement_temperature 150(10)
_cell_measurement_theta_max 68.21
_cell_measurement_theta_min 5.24
_cell_volume 6660.2(3)
_computing_molecular_graphics 'Olex2 (Dolomanov et al., 2009)'
_computing_publication_material 'Olex2 (Dolomanov et al., 2009)'
_computing_structure_refinement 'ShelXL (Sheldrick, 2015)'
_diffrn_ambient_temperature 150(10)
_diffrn_measured_fraction_theta_full 1.000
_diffrn_measured_fraction_theta_max 1.000
_diffrn_measurement_device_type 'SuperNova, Dual, Cu at zero, AtlasS2'
_diffrn_radiation_type CuK\a
_diffrn_radiation_wavelength 1.54184
_diffrn_reflns_av_R_equivalents 0.0352
_diffrn_reflns_av_unetI/netI 0.0390
_diffrn_reflns_Laue_measured_fraction_full 1.000
_diffrn_reflns_Laue_measured_fraction_max 1.000
_diffrn_reflns_limit_h_max 20
_diffrn_reflns_limit_h_min -18
_diffrn_reflns_limit_k_max 24
_diffrn_reflns_limit_k_min -23
_diffrn_reflns_limit_l_max 25
_diffrn_reflns_limit_l_min -25
_diffrn_reflns_number 44200
_diffrn_reflns_point_group_measured_fraction_full 1.000
_diffrn_reflns_point_group_measured_fraction_max 1.000
_diffrn_reflns_theta_full 63.999
_diffrn_reflns_theta_max 63.999
_diffrn_reflns_theta_min 3.736
_diffrn_source 'micro-focus sealed X-ray tube'
_exptl_absorpt_coefficient_mu 1.545
_exptl_absorpt_correction_T_max 0.7856
_exptl_absorpt_correction_T_min 0.7256
_exptl_absorpt_correction_type multi-scan
_exptl_absorpt_process_details
;
CrysAlisPro 1.171.38.43 (Rigaku Oxford Diffraction, 2015)
Empirical absorption correction using spherical harmonics,
 implemented in SCALE3 ABSPACK scaling algorithm.
;
_exptl_crystal_colour colourless
_exptl_crystal_colour_primary colourless
_exptl_crystal_density_diffrn 0.990
_exptl_crystal_description prism
_exptl_crystal_F_000 2112
_exptl_crystal_size_max 0.800
_exptl_crystal_size_mid 0.600
_exptl_crystal_size_min 0.450
_refine_diff_density_max 1.146
_refine_diff_density_min -1.412
_refine_diff_density_rms 0.115
_refine_ls_extinction_method none
_refine_ls_goodness_of_fit_ref 1.009
_refine_ls_hydrogen_treatment constr
_refine_ls_matrix_type full
_refine_ls_number_parameters 1325
_refine_ls_number_reflns 22112
_refine_ls_number_restraints 1152
_refine_ls_restrained_S_all 1.002
_refine_ls_R_factor_all 0.1054
_refine_ls_R_factor_gt 0.0960
_refine_ls_shift/su_max 0.003
_refine_ls_shift/su_mean 0.000
_refine_ls_structure_factor_coef Fsqd
_refine_ls_weighting_details 'w=1/[\s^2^(Fo^2^)+(0.3000P)^2^] where P=(Fo^2^+2Fc^2^)/3'
_refine_ls_weighting_scheme calc
_refine_ls_wR_factor_gt 0.3046
_refine_ls_wR_factor_ref 0.3294
_reflns_Friedel_coverage 0.000
_reflns_number_gt 18569
_reflns_number_total 22112
_reflns_threshold_expression 'I > 2\s(I)'
_cod_data_source_file c7cc00938k2.cif
_cod_data_source_block 16122701_sq_s
_cod_depositor_comments 'Adding full bibliography for 7119774.cif.'
_cod_database_code 7119774
_shelx_shelxl_version_number 2014/7
_shelx_space_group_comment
;
The symmetry employed for this shelxl refinement is uniquely defined
by the following loop, which should always be used as a source of
symmetry information in preference to the above space-group names.
They are only intended as comments.
;
_olex2_refinement_description
;
1. Fixed Uiso
 At 1.2 times of:
  All C(H) groups, All C(H,H) groups, All C(H,H,H,H) groups
 At 1.5 times of:
  All C(H,H,H) groups, All O(H) groups
2. Restrained distances
 C76-C77
 1.54 with sigma of 0.02
 C76-C75
 1.54 with sigma of 0.02
 C75-C74
 1.54 with sigma of 0.02
 C74-C73
 1.54 with sigma of 0.02
 C76A-C77A = C76A-C75A = C75A-C74 = C74-C73
 1.54 with sigma of 0.02
 H7A-H4
 2.3 with sigma of 0.02
3. Uiso/Uaniso restraints and constraints
Uanis(C74) \\sim Ueq, Uanis(C75A) \\sim Ueq, Uanis(C76A) \\sim Ueq, Uanis(C77)
\\sim Ueq, Uanis(C76) \\sim Ueq, Uanis(C75) \\sim Ueq, Uanis(C92) \\sim Ueq:
with sigma of 0.005 and sigma for terminal atoms of 0.01
Uanis(O5) \\sim Ueq: with sigma of 0.001 and sigma for terminal atoms of 0.002
4. Rigid body (RIGU) restrains
 All non-hydrogen atoms
 with sigma for 1-2 distances of 0.004 and sigma for 1-3 distances of 0.004
5. Others
 Fixed Sof: H74A(0.45) H74B(0.45) H74C(0.55) H74D(0.55) C75A(0.55) H75A(0.55)
 H75B(0.55) C75(0.45) H75C(0.45) H75D(0.45) C76(0.45) H76A(0.45) H76B(0.45)
 C76A(0.55) H76C(0.55) H76D(0.55) C77A(0.55) H77A(0.55) H77B(0.55) H77C(0.55)
 C77(0.45) H77D(0.45) H77E(0.45) H77F(0.45) H92A(0.4) H92B(0.4) H92C(0.6)
 H92D(0.6) C93A(0.4) H93A(0.4) H93B(0.4) C93(0.6) H93C(0.6) H93D(0.6) C94A(0.4)
 H94A(0.4) H94B(0.4) C94(0.6) H94C(0.6) H94D(0.6) C95(0.6) H95A(0.6) H95B(0.6)
 H95C(0.6) C95A(0.4) H95D(0.4) H95E(0.4) H95F(0.4)
6.a Secondary CH2 refined with riding coordinates:
 C116(H11I,H11J), C118(H11K,H11L), C117(H11M,H11N), C2(H2A,H2B), C02J(H02A,
 H02B), C3(H3A,H3B), C4(H4A,H4B), C5(H5A,H5B), C31(H31A,H31B), C33(H33A,H33B),
 C40(H40A,H40B), C42(H42A,H42B), C44(H44A,H44B), C46(H46A,H46B), C48(H48A,H48B),
  C73(H73A,H73B), C74(H74A,H74B), C74(H74C,H74D), C75A(H75A,H75B), C75(H75C,
 H75D), C76(H76A,H76B), C76A(H76C,H76D), C91(H91A,H91B), C92(H92A,H92B),
 C92(H92C,H92D), C93A(H93A,H93B), C93(H93C,H93D), C94A(H94A,H94B), C94(H94C,
 H94D), C114(H11A,H11B)
6.b Aromatic/amide H refined with riding coordinates:
 C7(H7), C11(H11), C13(H13), C14(H14), C16(H16), C17(H17), C19(H19), C20(H20),
 C22(H22), C23(H23), C25(H25), C26(H26), C28(H28), C30(H30), C50(H50), C51(H51),
  C53(H53), C54(H54), C56(H56), C57(H57), C59(H59), C60(H60), C62(H62),
 C63(H63), C65(H65), C66(H66), C70(H70), C72(H72), C86(H86), C88(H88), C97(H97),
  C98(H98), C100(H100), C101(H101), C103(H103), C104(H104), C106(H106),
 C107(H107), C109(H109), C110(H110), C111(H111), C112(H112)
6.c Tetrahedral OH refined with riding coordinates:
 O3(H3), O6(H6)
6.d Idealised Me refined as rotating group:
 C1(H1A,H1B,H1C), C01W(H01A,H01B,H01C), C32(H32A,H32B,H32C), C41(H41A,H41B,
 H41C), C43(H43A,H43B,H43C), C45(H45A,H45B,H45C), C47(H47A,H47B,H47C),
 C77A(H77A,H77B,H77C), C77(H77D,H77E,H77F), C83(H83A,H83B,H83C), C84(H84A,H84B,
 H84C), C95(H95A,H95B,H95C), C95A(H95D,H95E,H95F), C115(H11C,H11D,H11E),
 C120(H12A,H12B,H12C), C119(H11F,H11G,H11H)
6.e Idealised tetrahedral OH refined as rotating group:
 O4(H4), O5(H5), O7(H7A)
;
_olex2_submission_special_instructions 'No special instructions were received'

loop_
_space_group_symop_operation_xyz
'x, y, z'
'-x, -y, -z'

loop_
_atom_site_label
_atom_site_type_symbol
_atom_site_fract_x
_atom_site_fract_y
_atom_site_fract_z
_atom_site_U_iso_or_equiv
_atom_site_adp_type
_atom_site_occupancy
_atom_site_site_symmetry_order
_atom_site_calc_flag
_atom_site_refinement_flags_posn
_atom_site_refinement_flags_adp
_atom_site_refinement_flags_occupancy
_atom_site_disorder_assembly
_atom_site_disorder_group
Cl1 Cl 0.83996(14) 0.68972(12) 0.07080(11) 0.1131(6) Uani 1 1 d . U . . .
Cl2 Cl 0.94078(11) 0.70940(10) -0.01088(9) 0.0988(5) Uani 1 1 d . U . . .
C116 C 0.8799(5) 0.7363(4) 0.0200(4) 0.101(2) Uani 1 1 d . U . . .
H11I H 0.8306 0.7302 -0.0201 0.121 Uiso 1 1 calc R . . . .
H11J H 0.9093 0.7899 0.0519 0.121 Uiso 1 1 calc R . . . .
Cl5 Cl 0.37413(8) 0.19832(7) 0.71680(9) 0.0748(3) Uani 1 1 d . U . . .
Cl6 Cl 0.25416(7) 0.27079(6) 0.71846(10) 0.0889(5) Uani 1 1 d . U . . .
C118 C 0.3589(2) 0.2802(2) 0.7302(3) 0.0594(11) Uani 1 1 d . U . . .
H11K H 0.3735 0.2980 0.6962 0.071 Uiso 1 1 calc R . . . .
H11L H 0.3976 0.3179 0.7793 0.071 Uiso 1 1 calc R . . . .
Cl3 Cl 0.26877(12) 0.13710(11) 0.28149(13) 0.1078(6) Uani 1 1 d . U . . .
Cl4 Cl 0.42108(9) 0.10348(10) 0.31171(9) 0.0862(4) Uani 1 1 d . U . . .
C117 C 0.3198(3) 0.0814(3) 0.2492(4) 0.0833(16) Uani 1 1 d . U . . .
H11M H 0.3249 0.0858 0.2061 0.100 Uiso 1 1 calc R . . . .
H11N H 0.2847 0.0292 0.2344 0.100 Uiso 1 1 calc R . . . .
O00D O 0.63625(15) 0.27752(12) 0.79647(11) 0.0348(5) Uani 1 1 d . U . . .
O1 O 0.15309(17) 0.57292(14) 0.33078(13) 0.0448(5) Uani 1 1 d . U . . .
O2 O -0.14112(13) 0.03159(12) 0.43342(12) 0.0363(5) Uani 1 1 d . U . . .
O3 O 0.21790(14) 0.54722(11) 0.62730(11) 0.0340(4) Uani 1 1 d . U . . .
H3 H 0.2169 0.5255 0.6539 0.051 Uiso 1 1 calc R . . . .
O4 O 0.11179(12) 0.35120(11) 0.66273(10) 0.0287(4) Uani 1 1 d . U . . .
H4 H 0.0784 0.3426 0.6220 0.043 Uiso 1 1 calc DGR . . . .
O5 O 0.39966(12) 0.45467(11) 0.78690(10) 0.0285(4) Uani 1 1 d . U . . .
H5 H 0.3640 0.4670 0.7637 0.043 Uiso 1 1 calc GR . . . .
O7 O 0.05042(18) 0.32511(16) 0.52175(15) 0.0532(6) Uani 1 1 d . U . . .
H7A H 0.0935 0.3559 0.5243 0.080 Uiso 1 1 calc DGR . . . .
N1 N 0.23755(16) -0.11308(14) 0.14940(14) 0.0326(5) Uani 1 1 d . U . . .
N2 N 0.37181(17) 0.14708(14) 0.11696(14) 0.0318(5) Uani 1 1 d . U . . .
N3 N 0.61472(16) 0.01313(13) 0.26589(13) 0.0302(5) Uani 1 1 d . U . . .
C1 C 0.8137(3) 0.8931(3) 1.1102(3) 0.0724(13) Uani 1 1 d . U . . .
H1A H 0.7924 0.8507 1.0635 0.109 Uiso 1 1 calc GR . . . .
H1B H 0.8594 0.8890 1.1449 0.109 Uiso 1 1 calc GR . . . .
H1C H 0.8354 0.9390 1.1059 0.109 Uiso 1 1 calc GR . . . .
C01W C 0.26733(19) 0.44625(17) 0.86870(15) 0.0314(6) Uani 1 1 d . U . . .
H01A H 0.3272 0.4619 0.8987 0.047 Uiso 1 1 calc GR . . . .
H01B H 0.2468 0.3955 0.8318 0.047 Uiso 1 1 calc GR . . . .
H01C H 0.2346 0.4482 0.8985 0.047 Uiso 1 1 calc GR . . . .
C2 C 0.7437(3) 0.8937(2) 1.1352(2) 0.0615(11) Uani 1 1 d . U . . .
H2A H 0.7016 0.9046 1.1034 0.074 Uiso 1 1 calc R . . . .
H2B H 0.7670 0.9342 1.1840 0.074 Uiso 1 1 calc R . . . .
C02J C 0.27503(19) -0.13773(16) 0.09725(17) 0.0331(6) Uani 1 1 d . U . . .
H02A H 0.2322 -0.1560 0.0482 0.040 Uiso 1 1 calc R . . . .
H02B H 0.2907 -0.1794 0.1010 0.040 Uiso 1 1 calc R . . . .
C3 C 0.6988(2) 0.8220(2) 1.13665(19) 0.0486(8) Uani 1 1 d . U . . .
H3A H 0.6621 0.8308 1.1629 0.058 Uiso 1 1 calc R . . . .
H3B H 0.7419 0.8083 1.1639 0.058 Uiso 1 1 calc R . . . .
C4 C 0.6451(2) 0.75704(19) 1.06373(17) 0.0389(7) Uani 1 1 d . U . . .
H4A H 0.6817 0.7474 1.0376 0.047 Uiso 1 1 calc R . . . .
H4B H 0.6022 0.7706 1.0360 0.047 Uiso 1 1 calc R . . . .
C5 C 0.59933(18) 0.68508(17) 1.06753(14) 0.0313(6) Uani 1 1 d . U . . .
H5A H 0.6421 0.6702 1.0936 0.038 Uiso 1 1 calc R . . . .
H5B H 0.5638 0.6948 1.0948 0.038 Uiso 1 1 calc R . . . .
C6 C 0.54431(17) 0.62228(15) 0.99412(13) 0.0249(5) Uani 1 1 d . U . . .
C7 C 0.46508(17) 0.61863(15) 0.95527(14) 0.0244(5) Uani 1 1 d . U . . .
H7 H 0.4448 0.6550 0.9763 0.029 Uiso 1 1 calc R . . . .
C8 C 0.41435(17) 0.56275(15) 0.88586(14) 0.0239(5) Uani 1 1 d . U . . .
C9 C 0.44576(16) 0.51040(14) 0.85472(13) 0.0216(5) Uani 1 1 d . U . . .
C10 C 0.52405(16) 0.51080(14) 0.89343(13) 0.0217(5) Uani 1 1 d . U . . .
C11 C 0.57202(16) 0.56783(15) 0.96303(13) 0.0227(5) Uani 1 1 d . U . . .
H11 H 0.6253 0.5691 0.9897 0.027 Uiso 1 1 calc R . . . .
C12 C 0.55483(15) 0.45134(14) 0.86524(13) 0.0210(5) Uani 1 1 d . U . . .
C13 C 0.59115(18) 0.42269(15) 0.91039(14) 0.0257(5) Uani 1 1 d . U . . .
H13 H 0.5971 0.4426 0.9588 0.031 Uiso 1 1 calc R . . . .
C14 C 0.61895(18) 0.36588(16) 0.88655(15) 0.0289(6) Uani 1 1 d . U . . .
H14 H 0.6440 0.3476 0.9185 0.035 Uiso 1 1 calc R . . . .
C15 C 0.61018(17) 0.33611(15) 0.81637(15) 0.0251(5) Uani 1 1 d . U . . .
C16 C 0.57577(17) 0.36401(15) 0.76961(13) 0.0242(5) Uani 1 1 d . U . . .
H16 H 0.5711 0.3443 0.7216 0.029 Uiso 1 1 calc R . . . .
C016 C 0.31670(17) 0.60335(14) 0.81237(14) 0.0262(5) Uani 1 1 d . U . . .
C17 C 0.54825(16) 0.42150(14) 0.79448(14) 0.0231(5) Uani 1 1 d . U . . .
H17 H 0.5247 0.4407 0.7628 0.028 Uiso 1 1 calc R . . . .
C18 C 0.6341(2) 0.24908(17) 0.72759(16) 0.0309(6) Uani 1 1 d . U . . .
C19 C 0.5679(2) 0.18571(19) 0.67496(18) 0.0406(7) Uani 1 1 d . U . . .
H19 H 0.5234 0.1617 0.6853 0.049 Uiso 1 1 calc R . . . .
C20 C 0.5666(2) 0.15693(18) 0.60647(18) 0.0427(8) Uani 1 1 d . U . . .
H20 H 0.5204 0.1134 0.5701 0.051 Uiso 1 1 calc R . . . .
C21 C 0.63153(18) 0.19034(16) 0.58998(16) 0.0302(6) Uani 1 1 d . U . . .
C22 C 0.69926(19) 0.25340(16) 0.64520(16) 0.0320(6) Uani 1 1 d . U . . .
H22 H 0.7453 0.2766 0.6359 0.038 Uiso 1 1 calc R . . . .
C23 C 0.7003(2) 0.28275(16) 0.71360(16) 0.0334(6) Uani 1 1 d . U . . .
H23 H 0.7465 0.3259 0.7506 0.040 Uiso 1 1 calc R . . . .
C24 C 0.62869(18) 0.16255(16) 0.51644(16) 0.0305(6) Uani 1 1 d . U . . .
C25 C 0.5892(2) 0.08749(17) 0.46804(18) 0.0401(7) Uani 1 1 d . U . . .
H25 H 0.5628 0.0528 0.4827 0.048 Uiso 1 1 calc R . . . .
C26 C 0.5873(2) 0.06236(17) 0.39964(17) 0.0396(7) Uani 1 1 d . U . . .
H26 H 0.5608 0.0110 0.3685 0.048 Uiso 1 1 calc R . . . .
C27 C 0.62413(19) 0.11173(16) 0.37604(16) 0.0314(6) Uani 1 1 d . U . . .
C28 C 0.66241(19) 0.18650(16) 0.42306(17) 0.0331(6) Uani 1 1 d . U . . .
H28 H 0.6876 0.2211 0.4078 0.040 Uiso 1 1 calc R . . . .
C30 C 0.66444(19) 0.21133(16) 0.49141(17) 0.0335(6) Uani 1 1 d . U . . .
H30 H 0.6908 0.2628 0.5222 0.040 Uiso 1 1 calc R . . . .
C31 C 0.6204(2) 0.08876(16) 0.30094(16) 0.0325(6) Uani 1 1 d . U . . .
H31A H 0.5708 0.0943 0.2716 0.039 Uiso 1 1 calc R . . . .
H31B H 0.6716 0.1229 0.3023 0.039 Uiso 1 1 calc R . . . .
C32 C 0.6931(2) 0.0053(2) 0.29887(18) 0.0413(7) Uani 1 1 d . U . . .
H32A H 0.6865 -0.0465 0.2765 0.062 Uiso 1 1 calc GR . . . .
H32B H 0.7069 0.0210 0.3502 0.062 Uiso 1 1 calc GR . . . .
H32C H 0.7389 0.0363 0.2922 0.062 Uiso 1 1 calc GR . . . .
C33 C 0.59229(18) -0.01081(15) 0.18858(15) 0.0277(5) Uani 1 1 d . U . . .
H33A H 0.5947 -0.0602 0.1676 0.033 Uiso 1 1 calc R . . . .
H33B H 0.6343 0.0242 0.1813 0.033 Uiso 1 1 calc R . . . .
C34 C 0.50510(18) -0.01445(14) 0.15037(14) 0.0257(5) Uani 1 1 d . U . . .
C35 C 0.43465(18) -0.07333(15) 0.13987(15) 0.0284(6) Uani 1 1 d . U . . .
C36 C 0.35304(18) -0.07608(15) 0.10932(15) 0.0271(5) Uani 1 1 d . U . . .
C37 C 0.34033(17) -0.02127(16) 0.08746(14) 0.0273(5) Uani 1 1 d . U . . .
C38 C 0.41029(18) 0.03596(15) 0.09617(14) 0.0261(5) Uani 1 1 d . U . . .
C39 C 0.49283(17) 0.03998(14) 0.12813(14) 0.0249(5) Uani 1 1 d . U . . .
C40 C 0.56825(18) 0.10255(16) 0.13808(15) 0.0292(6) Uani 1 1 d . U . . .
H40A H 0.6169 0.1144 0.1818 0.035 Uiso 1 1 calc R . . . .
H40B H 0.5542 0.1472 0.1453 0.035 Uiso 1 1 calc R . . . .
C41 C 0.5941(2) 0.0840(2) 0.07474(19) 0.0418(7) Uani 1 1 d . U . . .
H41A H 0.5458 0.0710 0.0310 0.063 Uiso 1 1 calc GR . . . .
H41B H 0.6120 0.0421 0.0693 0.063 Uiso 1 1 calc GR . . . .
H41C H 0.6410 0.1271 0.0831 0.063 Uiso 1 1 calc GR . . . .
C42 C 0.4503(2) -0.13457(18) 0.1588(2) 0.0437(8) Uani 1 1 d . U . . .
H42A H 0.4040 -0.1575 0.1710 0.052 Uiso 1 1 calc R . . . .
H42B H 0.5041 -0.1134 0.2014 0.052 Uiso 1 1 calc R . . . .
C43 C 0.4547(3) -0.19351(19) 0.0964(3) 0.0628(12) Uani 1 1 d . U . . .
H43A H 0.3984 -0.2209 0.0574 0.094 Uiso 1 1 calc GR . . . .
H43B H 0.4745 -0.2277 0.1123 0.094 Uiso 1 1 calc GR . . . .
H43C H 0.4942 -0.1697 0.0795 0.094 Uiso 1 1 calc GR . . . .
C44 C 0.25153(18) -0.02509(18) 0.05215(16) 0.0336(6) Uani 1 1 d . U . . .
H44A H 0.2530 0.0258 0.0633 0.040 Uiso 1 1 calc R . . . .
H44B H 0.2147 -0.0476 0.0724 0.040 Uiso 1 1 calc R . . . .
C45 C 0.2133(2) -0.0704(2) -0.02947(19) 0.0486(8) Uani 1 1 d . U . . .
H45A H 0.2472 -0.0464 -0.0502 0.073 Uiso 1 1 calc GR . . . .
H45B H 0.1551 -0.0734 -0.0494 0.073 Uiso 1 1 calc GR . . . .
H45C H 0.2133 -0.1204 -0.0409 0.073 Uiso 1 1 calc GR . . . .
C46 C 0.39491(19) 0.09281(17) 0.07027(16) 0.0310(6) Uani 1 1 d . U . . .
H46A H 0.4468 0.1195 0.0665 0.037 Uiso 1 1 calc R . . . .
H46B H 0.3490 0.0669 0.0217 0.037 Uiso 1 1 calc R . . . .
C47 C 0.4382(2) 0.19158(18) 0.18881(18) 0.0382(7) Uani 1 1 d . U . . .
H47A H 0.4555 0.1589 0.2088 0.057 Uiso 1 1 calc GR . . . .
H47B H 0.4168 0.2219 0.2194 0.057 Uiso 1 1 calc GR . . . .
H47C H 0.4870 0.2239 0.1865 0.057 Uiso 1 1 calc GR . . . .
C48 C 0.3539(2) 0.1952(2) 0.0827(2) 0.0442(8) Uani 1 1 d . U . . .
H48A H 0.3110 0.1637 0.0332 0.053 Uiso 1 1 calc R . . . .
H48B H 0.4062 0.2219 0.0796 0.053 Uiso 1 1 calc R . . . .
C49 C 0.3227(2) 0.2507(2) 0.12009(19) 0.0405(7) Uani 1 1 d . U . . .
C50 C 0.2633(3) 0.2319(2) 0.1486(2) 0.0488(8) Uani 1 1 d . U . . .
H50 H 0.2429 0.1831 0.1449 0.059 Uiso 1 1 calc R . . . .
C51 C 0.2342(2) 0.2836(2) 0.1821(2) 0.0477(8) Uani 1 1 d . U . . .
H51 H 0.1943 0.2698 0.2013 0.057 Uiso 1 1 calc R . . . .
C52 C 0.2623(2) 0.35567(18) 0.18844(18) 0.0368(6) Uani 1 1 d . U . . .
C53 C 0.3204(2) 0.37340(19) 0.15844(19) 0.0394(7) Uani 1 1 d . U . . .
H53 H 0.3402 0.4217 0.1610 0.047 Uiso 1 1 calc R . . . .
C54 C 0.3494(2) 0.3208(2) 0.12498(18) 0.0387(7) Uani 1 1 d . U . . .
H54 H 0.3887 0.3340 0.1050 0.046 Uiso 1 1 calc R . . . .
C55 C 0.2338(2) 0.41177(18) 0.22591(18) 0.0353(6) Uani 1 1 d . U . . .
C56 C 0.1518(2) 0.39333(19) 0.2233(2) 0.0423(7) Uani 1 1 d . U . . .
H56 H 0.1130 0.3433 0.1966 0.051 Uiso 1 1 calc R . . . .
C57 C 0.1259(2) 0.4466(2) 0.2589(2) 0.0448(8) Uani 1 1 d . U . . .
H57 H 0.0699 0.4330 0.2570 0.054 Uiso 1 1 calc R . . . .
C58 C 0.1816(2) 0.51962(19) 0.29749(18) 0.0381(7) Uani 1 1 d . U . . .
C59 C 0.2623(2) 0.53975(19) 0.29983(19) 0.0438(7) Uani 1 1 d . U . . .
H59 H 0.2999 0.5902 0.3250 0.053 Uiso 1 1 calc R . . . .
C60 C 0.2885(2) 0.4861(2) 0.26537(18) 0.0410(7) Uani 1 1 d . U . . .
H60 H 0.3450 0.5001 0.2685 0.049 Uiso 1 1 calc R . . . .
C61 C 0.1679(2) 0.59153(16) 0.40226(17) 0.0342(6) Uani 1 1 d . U . . .
C62 C 0.2295(2) 0.57933(18) 0.44754(19) 0.0376(6) Uani 1 1 d . U . . .
H62 H 0.2645 0.5568 0.4304 0.045 Uiso 1 1 calc R . . . .
C63 C 0.23943(19) 0.60060(17) 0.51897(18) 0.0356(6) Uani 1 1 d . U . . .
H63 H 0.2818 0.5925 0.5502 0.043 Uiso 1 1 calc R . . . .
C64 C 0.18877(18) 0.63317(15) 0.54502(17) 0.0315(6) Uani 1 1 d . U . . .
C65 C 0.12760(19) 0.64532(15) 0.49806(18) 0.0333(6) Uani 1 1 d . U . . .
H65 H 0.0927 0.6681 0.5151 0.040 Uiso 1 1 calc R . . . .
C66 C 0.11691(19) 0.62482(15) 0.42740(18) 0.0337(6) Uani 1 1 d . U . . .
H66 H 0.0750 0.6334 0.3962 0.040 Uiso 1 1 calc R . . . .
C67 C 0.19885(17) 0.65745(15) 0.62092(17) 0.0306(6) Uani 1 1 d . U . . .
C68 C 0.21366(18) 0.61506(15) 0.65924(17) 0.0302(6) Uani 1 1 d . U . . .
C69 C 0.22321(17) 0.64039(15) 0.73083(16) 0.0299(6) Uani 1 1 d . U . . .
C70 C 0.21786(18) 0.70786(16) 0.76468(18) 0.0340(6) Uani 1 1 d . U . . .
H70 H 0.2257 0.7255 0.8136 0.041 Uiso 1 1 calc R . . . .
C71 C 0.20091(19) 0.75057(16) 0.72738(18) 0.0351(6) Uani 1 1 d . U . . .
C72 C 0.19252(18) 0.72458(16) 0.65735(18) 0.0340(6) Uani 1 1 d . U . . .
H72 H 0.1819 0.7536 0.6324 0.041 Uiso 1 1 calc R . . . .
C73 C 0.1899(2) 0.82219(19) 0.7632(2) 0.0465(8) Uani 1 1 d D U . . .
H73A H 0.2212 0.8425 0.8156 0.056 Uiso 1 1 calc R . . . .
H73B H 0.2158 0.8584 0.7473 0.056 Uiso 1 1 calc R . . . .
C74 C 0.1024(3) 0.8147(4) 0.7484(4) 0.0867(16) Uani 1 1 d D U . . .
H74A H 0.1060 0.8649 0.7770 0.104 Uiso 0.45 1 calc R . P A 1
H74B H 0.0783 0.8062 0.6978 0.104 Uiso 0.45 1 calc R . P A 1
H74C H 0.0721 0.7933 0.6958 0.104 Uiso 0.55 1 calc R . P B 2
H74D H 0.0776 0.7777 0.7640 0.104 Uiso 0.55 1 calc R . P B 2
C75A C 0.0831(7) 0.8778(6) 0.7785(6) 0.074(2) Uani 0.55 1 d D U P C 2
H75A H 0.0789 0.9004 0.7445 0.089 Uiso 0.55 1 calc R . P C 2
H75B H 0.1341 0.9131 0.8223 0.089 Uiso 0.55 1 calc R . P C 2
C75 C 0.0411(7) 0.7687(7) 0.7556(7) 0.074(3) Uani 0.45 1 d D U P C 1
H75C H 0.0589 0.7802 0.8071 0.088 Uiso 0.45 1 calc R . P C 1
H75D H 0.0375 0.7177 0.7304 0.088 Uiso 0.45 1 calc R . P C 1
C76 C -0.0458(9) 0.7691(9) 0.7292(8) 0.091(3) Uani 0.45 1 d D U P C 1
H76A H -0.0893 0.7234 0.7214 0.109 Uiso 0.45 1 calc R . P C 1
H76B H -0.0594 0.7754 0.6843 0.109 Uiso 0.45 1 calc R . P C 1
C76A C 0.0096(9) 0.8783(11) 0.7992(10) 0.120(4) Uani 0.55 1 d D U P C 2
H76C H 0.0202 0.8712 0.8436 0.145 Uiso 0.55 1 calc R . P C 2
H76D H 0.0057 0.9274 0.8098 0.145 Uiso 0.55 1 calc R . P C 2
C77A C -0.0706(8) 0.8218(8) 0.7445(10) 0.102(4) Uani 0.55 1 d D U P C 2
H77A H -0.0817 0.8282 0.7003 0.153 Uiso 0.55 1 calc GR . P C 2
H77B H -0.1160 0.8261 0.7609 0.153 Uiso 0.55 1 calc GR . P C 2
H77C H -0.0684 0.7728 0.7354 0.153 Uiso 0.55 1 calc GR . P C 2
C77 C -0.0376(15) 0.8378(10) 0.7926(12) 0.109(5) Uani 0.45 1 d D U P C 1
H77D H -0.0292 0.8801 0.7807 0.163 Uiso 0.45 1 calc GR . P C 1
H77E H 0.0109 0.8495 0.8356 0.163 Uiso 0.45 1 calc GR . P C 1
H77F H -0.0893 0.8272 0.8016 0.163 Uiso 0.45 1 calc GR . P C 1
C78 C 0.23570(18) 0.59208(15) 0.76845(15) 0.0278(5) Uani 1 1 d . U . . .
C79 C 0.16512(17) 0.53347(15) 0.75573(14) 0.0265(5) Uani 1 1 d . U . . .
C80 C 0.17635(16) 0.48610(14) 0.78840(14) 0.0237(5) Uani 1 1 d . U . . .
C81 C 0.25714(17) 0.49719(14) 0.83354(13) 0.0238(5) Uani 1 1 d . U . . .
C82 C 0.32769(17) 0.55607(14) 0.84459(13) 0.0240(5) Uani 1 1 d . U . . .
C83 C 0.39260(19) 0.66650(17) 0.82446(19) 0.0383(7) Uani 1 1 d . U . . .
H83A H 0.4088 0.7085 0.8703 0.057 Uiso 1 1 calc GR . . . .
H83B H 0.3781 0.6816 0.7856 0.057 Uiso 1 1 calc GR . . . .
H83C H 0.4400 0.6503 0.8254 0.057 Uiso 1 1 calc GR . . . .
C84 C 0.07792(19) 0.52012(18) 0.70595(19) 0.0371(7) Uani 1 1 d . U . . .
H84A H 0.0679 0.4894 0.6566 0.056 Uiso 1 1 calc GR . . . .
H84B H 0.0741 0.5676 0.7098 0.056 Uiso 1 1 calc GR . . . .
H84C H 0.0352 0.4947 0.7193 0.056 Uiso 1 1 calc GR . . . .
C85 C 0.10053(16) 0.42099(14) 0.77170(14) 0.0237(5) Uani 1 1 d . U . . .
C86 C 0.05701(17) 0.42400(15) 0.81602(14) 0.0283(6) Uani 1 1 d . U . . .
H86 H 0.0784 0.4668 0.8601 0.034 Uiso 1 1 calc R . . . .
C87 C -0.01758(18) 0.36586(16) 0.79780(15) 0.0290(6) Uani 1 1 d . U . . .
C88 C -0.04728(17) 0.30438(15) 0.73301(14) 0.0246(5) Uani 1 1 d . U . . .
H88 H -0.0991 0.2653 0.7188 0.030 Uiso 1 1 calc R . . . .
C89 C -0.00407(16) 0.29773(14) 0.68793(14) 0.0227(5) Uani 1 1 d . U . . .
C90 C 0.07073(16) 0.35725(14) 0.70810(14) 0.0225(5) Uani 1 1 d . U . . .
C91 C -0.0624(2) 0.3694(2) 0.84780(17) 0.0398(7) Uani 1 1 d . U . . .
H91A H -0.0263 0.3672 0.8907 0.048 Uiso 1 1 calc R . . . .
H91B H -0.1154 0.3251 0.8237 0.048 Uiso 1 1 calc R . . . .
C92 C -0.0838(3) 0.4371(2) 0.8720(2) 0.0588(11) Uani 1 1 d . U . . .
H92A H -0.0280 0.4786 0.8968 0.071 Uiso 0.4 1 calc R . P D 1
H92B H -0.1118 0.4399 0.8269 0.071 Uiso 0.4 1 calc R . P D 1
H92C H -0.1230 0.4394 0.8307 0.071 Uiso 0.6 1 calc R . P E 2
H92D H -0.0320 0.4827 0.8970 0.071 Uiso 0.6 1 calc R . P E 2
C93A C -0.1281(5) 0.4590(7) 0.9122(5) 0.0396(19) Uani 0.4 1 d . U P F 1
H93A H -0.0958 0.4646 0.9605 0.047 Uiso 0.4 1 calc R . P F 1
H93B H -0.1817 0.4159 0.8922 0.047 Uiso 0.4 1 calc R . P F 1
C93 C -0.1286(3) 0.4277(4) 0.9263(3) 0.0314(11) Uani 0.6 1 d . U P F 2
H93C H -0.1823 0.3838 0.8996 0.038 Uiso 0.6 1 calc R . P F 2
H93D H -0.0911 0.4198 0.9643 0.038 Uiso 0.6 1 calc R . P F 2
C94A C -0.1530(14) 0.5261(10) 0.9245(10) 0.071(4) Uani 0.4 1 d . U P F 1
H94A H -0.1971 0.5175 0.8794 0.086 Uiso 0.4 1 calc R . P F 1
H94B H -0.1031 0.5700 0.9374 0.086 Uiso 0.4 1 calc R . P F 1
C94 C -0.1469(3) 0.4976(3) 0.9610(3) 0.0348(11) Uani 0.6 1 d . U P F 2
H94C H -0.1771 0.4894 0.9916 0.042 Uiso 0.6 1 calc R . P F 2
H94D H -0.0926 0.5402 0.9922 0.042 Uiso 0.6 1 calc R . P F 2
C95 C -0.1994(4) 0.5161(3) 0.9062(3) 0.0346(12) Uani 0.6 1 d . U P F 2
H95A H -0.1689 0.5262 0.8770 0.052 Uiso 0.6 1 calc GR . P F 2
H95B H -0.2100 0.5599 0.9307 0.052 Uiso 0.6 1 calc GR . P F 2
H95C H -0.2534 0.4742 0.8753 0.052 Uiso 0.6 1 calc GR . P F 2
C95A C -0.1865(8) 0.5423(8) 0.9841(6) 0.061(3) Uani 0.4 1 d . U P F 1
H95D H -0.2265 0.5665 0.9748 0.091 Uiso 0.4 1 calc GR . P F 1
H95E H -0.1391 0.5750 1.0304 0.091 Uiso 0.4 1 calc GR . P F 1
H95F H -0.2152 0.4958 0.9849 0.091 Uiso 0.4 1 calc GR . P F 1
C96 C -0.03782(16) 0.22890(14) 0.61992(13) 0.0222(5) Uani 1 1 d . U . . .
C97 C -0.11990(17) 0.20318(15) 0.57026(15) 0.0268(5) Uani 1 1 d . U . . .
H97 H -0.1548 0.2301 0.5794 0.032 Uiso 1 1 calc R . . . .
C98 C -0.15244(17) 0.13842(15) 0.50690(15) 0.0283(6) Uani 1 1 d . U . . .
H98 H -0.2082 0.1223 0.4725 0.034 Uiso 1 1 calc R . . . .
C99 C -0.10268(18) 0.09825(15) 0.49491(15) 0.0281(6) Uani 1 1 d . U . . .
C100 C -0.02120(19) 0.12108(17) 0.54467(17) 0.0341(6) Uani 1 1 d . U . . .
H100 H 0.0121 0.0922 0.5369 0.041 Uiso 1 1 calc R . . . .
C101 C 0.01083(18) 0.18702(16) 0.60621(16) 0.0302(6) Uani 1 1 d . U . . .
H101 H 0.0673 0.2039 0.6397 0.036 Uiso 1 1 calc R . . . .
C102 C -0.09758(18) 0.00909(16) 0.39150(15) 0.0301(6) Uani 1 1 d . U . . .
C103 C -0.13117(18) -0.06572(16) 0.34620(16) 0.0305(6) Uani 1 1 d . U . . .
H103 H -0.1791 -0.0980 0.3467 0.037 Uiso 1 1 calc R . . . .
C104 C -0.09433(19) -0.09323(16) 0.29998(16) 0.0319(6) Uani 1 1 d . U . . .
H104 H -0.1180 -0.1445 0.2685 0.038 Uiso 1 1 calc R . . . .
C105 C -0.02321(19) -0.04696(17) 0.29885(16) 0.0308(6) Uani 1 1 d . U . . .
C106 C 0.0075(2) 0.0279(2) 0.3439(2) 0.0500(9) Uani 1 1 d . U . . .
H106 H 0.0551 0.0609 0.3434 0.060 Uiso 1 1 calc R . . . .
C107 C -0.0296(3) 0.05585(19) 0.3896(2) 0.0515(10) Uani 1 1 d . U . . .
H107 H -0.0079 0.1074 0.4195 0.062 Uiso 1 1 calc R . . . .
C108 C 0.01856(19) -0.07712(17) 0.25166(16) 0.0316(6) Uani 1 1 d . U . . .
C109 C 0.0161(2) -0.14893(19) 0.23225(19) 0.0402(7) Uani 1 1 d . U . . .
H109 H -0.0148 -0.1802 0.2478 0.048 Uiso 1 1 calc R . . . .
C110 C 0.0605(2) -0.03536(18) 0.2235(2) 0.0415(7) Uani 1 1 d . U . . .
H110 H 0.0605 0.0129 0.2331 0.050 Uiso 1 1 calc R . . . .
C111 C 0.1020(2) -0.0631(2) 0.1818(2) 0.0441(8) Uani 1 1 d . U . . .
H111 H 0.1306 -0.0332 0.1639 0.053 Uiso 1 1 calc R . . . .
C112 C 0.0577(2) -0.17575(19) 0.19089(19) 0.0415(7) Uani 1 1 d . U . . .
H112 H 0.0555 -0.2249 0.1792 0.050 Uiso 1 1 calc R . . . .
C113 C 0.10268(19) -0.13286(18) 0.16590(17) 0.0359(6) Uani 1 1 d . U . . .
C114 C 0.1487(2) -0.16246(18) 0.12105(19) 0.0406(7) Uani 1 1 d . U . . .
H11A H 0.1462 -0.2115 0.1191 0.049 Uiso 1 1 calc R . . . .
H11B H 0.1196 -0.1694 0.0716 0.049 Uiso 1 1 calc R . . . .
C115 C 0.2850(3) -0.1093(2) 0.2178(2) 0.0478(8) Uani 1 1 d . U . . .
H11C H 0.2833 -0.1587 0.2120 0.072 Uiso 1 1 calc GR . . . .
H11D H 0.2600 -0.0911 0.2518 0.072 Uiso 1 1 calc GR . . . .
H11E H 0.3439 -0.0756 0.2361 0.072 Uiso 1 1 calc GR . . . .
C120 C 0.0340(4) 0.2598(3) 0.4735(3) 0.0760(14) Uani 1 1 d . U . . .
H12A H 0.0134 0.2586 0.4258 0.114 Uiso 1 1 calc GR . . . .
H12B H -0.0095 0.2225 0.4765 0.114 Uiso 1 1 calc GR . . . .
H12C H 0.0856 0.2490 0.4818 0.114 Uiso 1 1 calc GR . . . .
O6 O 0.26157(13) 0.44346(11) 0.67476(11) 0.0306(4) Uani 1 1 d . U . . .
H6 H 0.2171 0.4190 0.6760 0.046 Uiso 1 1 calc R . . . .
C119 C 0.2745(3) 0.3988(2) 0.61505(19) 0.0483(8) Uani 1 1 d . U . . .
H11F H 0.2480 0.4066 0.5732 0.072 Uiso 1 1 calc GR . . . .
H11G H 0.2491 0.3465 0.6044 0.072 Uiso 1 1 calc GR . . . .
H11H H 0.3353 0.4127 0.6267 0.072 Uiso 1 1 calc GR . . . .

loop_
_atom_site_aniso_label
_atom_site_aniso_U_11
_atom_site_aniso_U_22
_atom_site_aniso_U_33
_atom_site_aniso_U_23
_atom_site_aniso_U_13
_atom_site_aniso_U_12
Cl1 0.1118(13) 0.0950(12) 0.1009(12) 0.0239(9) 0.0497(10) 0.0070(10)
Cl2 0.0772(9) 0.0826(9) 0.0864(9) 0.0060(8) 0.0243(7) 0.0035(7)
C116 0.083(4) 0.080(4) 0.095(4) 0.041(3) -0.003(3) 0.001(3)
Cl5 0.0598(6) 0.0563(6) 0.1228(11) 0.0423(7) 0.0478(7) 0.0267(5)
Cl6 0.0365(5) 0.0448(6) 0.1563(14) 0.0262(7) 0.0254(6) 0.0086(4)
C118 0.0341(18) 0.041(2) 0.082(3) 0.0229(19) 0.0116(18) 0.0008(15)
Cl3 0.0926(11) 0.0939(11) 0.1484(16) 0.0383(11) 0.0659(11) 0.0521(9)
Cl4 0.0602(7) 0.1146(11) 0.0937(9) 0.0634(9) 0.0279(7) 0.0263(7)
C117 0.053(3) 0.061(3) 0.105(4) 0.011(3) 0.023(3) 0.016(2)
O00D 0.0519(13) 0.0311(10) 0.0272(10) 0.0105(8) 0.0186(9) 0.0242(9)
O1 0.0577(15) 0.0397(12) 0.0393(12) 0.0177(10) 0.0130(11) 0.0285(11)
O2 0.0230(10) 0.0242(10) 0.0352(11) -0.0090(8) 0.0091(8) 0.0002(8)
O3 0.0415(11) 0.0204(9) 0.0330(10) 0.0091(8) 0.0069(9) 0.0131(8)
O4 0.0253(9) 0.0284(10) 0.0212(9) 0.0029(8) 0.0096(7) 0.0031(8)
O5 0.0247(9) 0.0257(9) 0.0186(8) -0.0026(7) 0.0017(7) 0.0082(7)
O7 0.0486(15) 0.0510(15) 0.0449(14) 0.0216(12) 0.0051(11) 0.0095(11)
N1 0.0300(12) 0.0306(12) 0.0309(12) 0.0076(10) 0.0144(10) 0.0067(10)
N2 0.0356(13) 0.0313(12) 0.0330(12) 0.0160(10) 0.0151(10) 0.0154(10)
N3 0.0319(12) 0.0235(11) 0.0245(11) 0.0031(9) 0.0074(9) 0.0083(9)
C1 0.049(2) 0.069(3) 0.061(3) 0.018(2) 0.006(2) -0.004(2)
C01W 0.0274(14) 0.0305(14) 0.0248(13) 0.0078(11) 0.0043(11) 0.0059(11)
C2 0.058(2) 0.042(2) 0.044(2) -0.0029(16) 0.0094(18) -0.0015(17)
C02J 0.0301(14) 0.0236(13) 0.0364(15) 0.0034(11) 0.0156(12) 0.0061(11)
C3 0.0436(19) 0.0391(18) 0.0338(17) -0.0002(14) 0.0040(14) 0.0052(14)
C4 0.0348(16) 0.0377(16) 0.0261(14) 0.0024(13) 0.0077(12) 0.0063(13)
C5 0.0262(13) 0.0325(14) 0.0146(12) -0.0035(11) -0.0015(10) 0.0089(11)
C6 0.0228(12) 0.0249(13) 0.0144(11) 0.0010(10) 0.0041(10) 0.0034(10)
C7 0.0230(12) 0.0227(12) 0.0157(11) -0.0005(10) 0.0051(10) 0.0051(10)
C8 0.0212(12) 0.0216(12) 0.0173(11) 0.0027(10) 0.0038(10) 0.0021(10)
C9 0.0193(12) 0.0188(11) 0.0147(11) 0.0000(9) 0.0036(9) 0.0019(9)
C10 0.0207(12) 0.0205(12) 0.0164(11) 0.0043(10) 0.0058(9) 0.0027(9)
C11 0.0210(12) 0.0239(12) 0.0127(11) 0.0025(10) 0.0025(9) 0.0046(10)
C12 0.0177(11) 0.0196(11) 0.0150(11) 0.0021(9) 0.0036(9) 0.0011(9)
C13 0.0292(13) 0.0237(12) 0.0187(12) 0.0065(10) 0.0085(10) 0.0062(10)
C14 0.0333(14) 0.0260(13) 0.0241(13) 0.0112(11) 0.0093(11) 0.0080(11)
C15 0.0268(13) 0.0204(12) 0.0247(12) 0.0059(10) 0.0109(10) 0.0081(10)
C16 0.0251(12) 0.0262(13) 0.0164(11) 0.0049(10) 0.0077(10) 0.0087(10)
C016 0.0219(12) 0.0194(12) 0.0247(12) -0.0001(10) 0.0066(10) 0.0044(10)
C17 0.0204(12) 0.0234(12) 0.0185(12) 0.0051(10) 0.0052(9) 0.0060(10)
C18 0.0377(15) 0.0290(14) 0.0260(13) 0.0076(11) 0.0123(11) 0.0190(12)
C19 0.0406(17) 0.0355(16) 0.0353(16) 0.0057(13) 0.0204(13) 0.0054(13)
C20 0.0367(16) 0.0318(16) 0.0338(16) -0.0030(13) 0.0151(13) -0.0050(13)
C21 0.0267(13) 0.0227(13) 0.0306(14) 0.0026(11) 0.0113(11) 0.0051(11)
C22 0.0262(14) 0.0262(14) 0.0300(14) 0.0007(11) 0.0110(11) 0.0046(11)
C23 0.0327(15) 0.0266(14) 0.0285(14) 0.0022(11) 0.0086(12) 0.0092(11)
C24 0.0269(14) 0.0213(13) 0.0318(14) 0.0019(11) 0.0116(11) 0.0044(10)
C25 0.0485(19) 0.0232(14) 0.0342(15) 0.0043(12) 0.0186(14) 0.0000(12)
C26 0.0486(18) 0.0224(14) 0.0286(15) 0.0009(11) 0.0140(13) -0.0012(12)
C27 0.0311(14) 0.0245(13) 0.0296(14) 0.0052(11) 0.0111(11) 0.0064(11)
C28 0.0325(15) 0.0230(13) 0.0337(15) 0.0049(11) 0.0137(12) 0.0042(11)
C30 0.0331(15) 0.0196(13) 0.0335(15) 0.0021(11) 0.0111(12) 0.0032(11)
C31 0.0373(15) 0.0255(14) 0.0255(14) 0.0047(11) 0.0103(12) 0.0086(11)
C32 0.0395(17) 0.0399(17) 0.0330(15) 0.0088(13) 0.0056(13) 0.0168(14)
C33 0.0279(13) 0.0223(13) 0.0271(13) 0.0053(10) 0.0103(11) 0.0083(10)
C34 0.0269(13) 0.0187(12) 0.0225(12) 0.0009(10) 0.0089(10) 0.0067(10)
C35 0.0296(14) 0.0217(13) 0.0280(13) 0.0048(10) 0.0121(11) 0.0080(10)
C36 0.0265(13) 0.0213(12) 0.0252(13) 0.0012(10) 0.0119(10) 0.0061(10)
C37 0.0241(13) 0.0274(13) 0.0210(12) 0.0018(10) 0.0095(10) 0.0064(10)
C38 0.0276(13) 0.0271(13) 0.0212(12) 0.0070(10) 0.0115(10) 0.0092(11)
C39 0.0252(13) 0.0202(12) 0.0205(12) 0.0014(10) 0.0092(10) 0.0054(10)
C40 0.0263(14) 0.0245(13) 0.0290(14) 0.0068(11) 0.0107(11) 0.0042(11)
C41 0.0335(16) 0.0453(18) 0.0380(16) 0.0136(14) 0.0168(13) 0.0047(13)
C42 0.0368(17) 0.0267(15) 0.069(2) 0.0211(15) 0.0239(16) 0.0105(13)
C43 0.053(2) 0.0216(16) 0.107(3) 0.0137(18) 0.038(2) 0.0144(15)
C44 0.0233(13) 0.0394(16) 0.0312(15) 0.0105(12) 0.0098(11) 0.0088(12)
C45 0.0313(16) 0.063(2) 0.0327(17) 0.0110(16) 0.0054(13) 0.0094(15)
C46 0.0293(14) 0.0352(15) 0.0272(13) 0.0128(12) 0.0105(11) 0.0117(11)
C47 0.0423(17) 0.0354(16) 0.0339(15) 0.0114(13) 0.0140(13) 0.0164(13)
C48 0.050(2) 0.0493(19) 0.0464(18) 0.0293(16) 0.0203(16) 0.0271(16)
C49 0.0427(17) 0.0428(17) 0.0434(17) 0.0251(14) 0.0159(14) 0.0203(14)
C50 0.054(2) 0.0396(18) 0.075(2) 0.0358(18) 0.0374(19) 0.0246(16)
C51 0.0413(18) 0.0434(18) 0.076(2) 0.0358(18) 0.0333(18) 0.0192(15)
C52 0.0322(15) 0.0352(16) 0.0438(17) 0.0214(13) 0.0111(13) 0.0127(12)
C53 0.0443(17) 0.0338(16) 0.0424(17) 0.0198(13) 0.0180(14) 0.0131(13)
C54 0.0431(17) 0.0424(17) 0.0367(16) 0.0231(14) 0.0172(14) 0.0159(14)
C55 0.0338(15) 0.0331(15) 0.0380(15) 0.0187(13) 0.0109(12) 0.0105(12)
C56 0.0323(16) 0.0306(15) 0.054(2) 0.0121(14) 0.0140(14) 0.0089(12)
C57 0.0321(16) 0.0351(16) 0.060(2) 0.0163(15) 0.0138(15) 0.0122(13)
C58 0.0445(17) 0.0338(15) 0.0361(15) 0.0166(13) 0.0109(13) 0.0188(13)
C59 0.0516(19) 0.0326(16) 0.0380(17) 0.0139(13) 0.0141(15) 0.0080(14)
C60 0.0407(17) 0.0383(17) 0.0378(16) 0.0144(13) 0.0161(14) 0.0076(13)
C61 0.0361(15) 0.0192(13) 0.0372(15) 0.0113(11) 0.0053(12) 0.0064(11)
C62 0.0351(15) 0.0313(15) 0.0444(17) 0.0155(13) 0.0126(13) 0.0144(12)
C63 0.0286(14) 0.0313(15) 0.0444(16) 0.0182(13) 0.0082(12) 0.0122(12)
C64 0.0250(13) 0.0165(12) 0.0399(15) 0.0099(11) 0.0034(11) 0.0018(10)
C65 0.0279(14) 0.0181(12) 0.0432(16) 0.0105(11) 0.0043(12) 0.0072(10)
C66 0.0281(14) 0.0173(12) 0.0418(15) 0.0109(11) 0.0008(12) 0.0045(10)
C67 0.0216(13) 0.0197(12) 0.0397(15) 0.0100(11) 0.0042(11) 0.0039(10)
C68 0.0246(13) 0.0168(12) 0.0372(14) 0.0064(11) 0.0048(11) 0.0051(10)
C69 0.0201(12) 0.0196(12) 0.0340(14) 0.0053(11) 0.0019(11) 0.0015(10)
C70 0.0240(14) 0.0222(13) 0.0399(15) 0.0052(11) 0.0053(12) 0.0038(10)
C71 0.0248(14) 0.0217(13) 0.0476(17) 0.0090(12) 0.0086(12) 0.0065(11)
C72 0.0252(14) 0.0221(13) 0.0467(16) 0.0121(12) 0.0080(12) 0.0076(11)
C73 0.052(2) 0.0299(16) 0.058(2) 0.0144(15) 0.0223(17) 0.0209(14)
C74 0.064(2) 0.085(3) 0.085(3) 0.004(2) 0.023(2) 0.041(2)
C75A 0.080(4) 0.076(4) 0.071(4) 0.026(3) 0.025(3) 0.049(3)
C75 0.073(4) 0.066(4) 0.076(5) 0.020(3) 0.030(3) 0.033(3)
C76 0.082(5) 0.096(5) 0.097(5) 0.042(4) 0.037(4) 0.037(4)
C76A 0.113(5) 0.120(6) 0.130(6) 0.042(4) 0.054(4) 0.057(4)
C77A 0.086(6) 0.105(8) 0.141(10) 0.060(7) 0.052(6) 0.058(6)
C77 0.092(8) 0.103(8) 0.121(8) 0.031(6) 0.055(7) 0.031(6)
C78 0.0236(13) 0.0177(12) 0.0275(13) 0.0014(10) 0.0040(10) 0.0038(10)
C79 0.0201(12) 0.0220(12) 0.0239(12) 0.0015(10) 0.0033(10) 0.0048(10)
C80 0.0204(12) 0.0179(12) 0.0195(11) -0.0014(9) 0.0055(9) 0.0026(9)
C81 0.0221(12) 0.0223(12) 0.0161(11) -0.0001(9) 0.0053(9) 0.0059(10)
C82 0.0212(12) 0.0193(12) 0.0162(11) -0.0034(9) 0.0035(9) 0.0035(9)
C83 0.0241(14) 0.0285(15) 0.0458(18) 0.0129(13) 0.0028(12) 0.0009(11)
C84 0.0208(14) 0.0332(15) 0.0440(17) 0.0146(13) 0.0014(12) 0.0055(11)
C85 0.0199(12) 0.0200(12) 0.0200(12) 0.0025(10) 0.0032(10) 0.0043(10)
C86 0.0226(13) 0.0252(13) 0.0201(12) -0.0009(10) 0.0037(10) 0.0029(10)
C87 0.0244(13) 0.0267(13) 0.0250(13) 0.0036(11) 0.0080(11) 0.0052(10)
C88 0.0219(12) 0.0218(12) 0.0233(12) 0.0055(10) 0.0075(10) 0.0050(10)
C89 0.0201(12) 0.0203(12) 0.0196(12) 0.0047(10) 0.0042(9) 0.0047(9)
C90 0.0186(12) 0.0216(12) 0.0205(12) 0.0039(10) 0.0067(10) 0.0052(10)
C91 0.0261(14) 0.0492(18) 0.0277(14) 0.0027(13) 0.0125(12) 0.0058(13)
C92 0.0380(17) 0.0477(19) 0.059(2) -0.0101(15) 0.0250(16) 0.0051(14)
C93A 0.027(4) 0.048(5) 0.034(4) 0.008(4) 0.013(3) 0.012(4)
C93 0.034(3) 0.034(3) 0.023(2) 0.006(2) 0.013(2) 0.014(2)
C94A 0.094(11) 0.091(9) 0.070(8) 0.038(7) 0.054(9) 0.068(9)
C94 0.038(3) 0.033(2) 0.023(2) 0.002(2) 0.011(2) 0.014(2)
C95 0.033(3) 0.029(3) 0.028(3) 0.002(2) 0.009(2) 0.007(2)
C95A 0.061(6) 0.083(7) 0.050(5) 0.024(5) 0.037(5) 0.036(6)
C96 0.0227(12) 0.0176(11) 0.0185(11) 0.0036(10) 0.0063(10) 0.0037(9)
C97 0.0236(13) 0.0193(12) 0.0276(13) 0.0031(10) 0.0073(10) 0.0057(10)
C98 0.0211(12) 0.0212(12) 0.0258(13) 0.0002(10) 0.0030(10) 0.0030(10)
C99 0.0240(13) 0.0204(12) 0.0252(13) -0.0012(10) 0.0081(11) 0.0025(10)
C100 0.0258(14) 0.0298(14) 0.0324(14) 0.0008(12) 0.0070(11) 0.0109(11)
C101 0.0228(13) 0.0268(13) 0.0258(13) 0.0021(11) 0.0021(10) 0.0069(10)
C102 0.0245(13) 0.0248(13) 0.0261(13) 0.0001(11) 0.0068(11) 0.0049(10)
C103 0.0262(13) 0.0239(13) 0.0307(14) 0.0029(11) 0.0113(11) 0.0050(11)
C104 0.0331(14) 0.0233(13) 0.0298(14) 0.0054(11) 0.0102(12) 0.0070(11)
C105 0.0307(14) 0.0284(14) 0.0271(13) 0.0067(11) 0.0110(11) 0.0090(11)
C106 0.0456(19) 0.0318(16) 0.053(2) -0.0001(15) 0.0299(17) -0.0016(14)
C107 0.052(2) 0.0250(15) 0.053(2) -0.0068(14) 0.0295(17) -0.0008(14)
C108 0.0298(14) 0.0291(14) 0.0291(14) 0.0071(11) 0.0119(12) 0.0077(11)
C109 0.0498(19) 0.0374(16) 0.0393(16) 0.0164(13) 0.0248(15) 0.0180(14)
C110 0.0456(18) 0.0296(15) 0.0487(18) 0.0140(14) 0.0252(15) 0.0100(13)
C111 0.0428(18) 0.0353(16) 0.0484(19) 0.0125(14) 0.0265(15) 0.0039(13)
C112 0.0504(19) 0.0349(16) 0.0447(18) 0.0157(14) 0.0262(16) 0.0188(14)
C113 0.0282(14) 0.0352(15) 0.0337(15) 0.0072(12) 0.0139(12) 0.0042(12)
C114 0.0356(16) 0.0327(15) 0.0416(17) 0.0056(13) 0.0213(14) 0.0021(13)
C115 0.051(2) 0.054(2) 0.0412(17) 0.0190(16) 0.0212(15) 0.0230(17)
C120 0.102(4) 0.048(2) 0.070(3) 0.023(2) 0.035(3) 0.019(2)
O6 0.0285(10) 0.0283(10) 0.0253(9) 0.0049(8) 0.0078(8) 0.0081(8)
C119 0.050(2) 0.053(2) 0.0337(17) 0.0074(15) 0.0167(15) 0.0217(17)

loop_
_atom_type_symbol
_atom_type_description
_atom_type_scat_dispersion_real
_atom_type_scat_dispersion_imag
_atom_type_scat_source
C C 0.0181 0.0091 'International Tables Vol C Tables 4.2.6.8 and 6.1.1.4'
H H 0.0000 0.0000 'International Tables Vol C Tables 4.2.6.8 and 6.1.1.4'
Cl Cl 0.3639 0.7018 'International Tables Vol C Tables 4.2.6.8 and 6.1.1.4'
N N 0.0311 0.0180 'International Tables Vol C Tables 4.2.6.8 and 6.1.1.4'
O O 0.0492 0.0322 'International Tables Vol C Tables 4.2.6.8 and 6.1.1.4'

loop_
_geom_angle_atom_site_label_1
_geom_angle_atom_site_label_2
_geom_angle_atom_site_label_3
_geom_angle
Cl1 C116 H11I 108.1
Cl1 C116 H11J 108.1
Cl2 C116 Cl1 116.6(5)
Cl2 C116 H11I 108.1
Cl2 C116 H11J 108.1
H11I C116 H11J 107.3
Cl5 C118 Cl6 112.7(2)
Cl5 C118 H11K 109.1
Cl5 C118 H11L 109.1
Cl6 C118 H11K 109.1
Cl6 C118 H11L 109.1
H11K C118 H11L 107.8
Cl3 C117 Cl4 113.6(4)
Cl3 C117 H11M 108.9
Cl3 C117 H11N 108.9
Cl4 C117 H11M 108.9
Cl4 C117 H11N 108.9
H11M C117 H11N 107.7
C15 O00D C18 117.8(2)
C61 O1 C58 117.2(2)
C102 O2 C99 121.0(2)
C68 O3 H3 109.5
C90 O4 H4 109.5
C9 O5 H5 109.5
C120 O7 H7A 109.5
C114 N1 C02J 110.1(2)
C115 N1 C02J 111.3(3)
C115 N1 C114 110.8(3)
C47 N2 C46 112.9(2)
C47 N2 C48 109.9(3)
C48 N2 C46 107.4(2)
C31 N3 C33 111.5(2)
C32 N3 C31 111.0(2)
C32 N3 C33 110.4(2)
H1A C1 H1B 109.5
H1A C1 H1C 109.5
H1B C1 H1C 109.5
C2 C1 H1A 109.5
C2 C1 H1B 109.5
C2 C1 H1C 109.5
H01A C01W H01B 109.5
H01A C01W H01C 109.5
H01B C01W H01C 109.5
C81 C01W H01A 109.5
C81 C01W H01B 109.5
C81 C01W H01C 109.5
C1 C2 H2A 108.7
C1 C2 H2B 108.7
C1 C2 C3 114.3(4)
H2A C2 H2B 107.6
C3 C2 H2A 108.7
C3 C2 H2B 108.7
N1 C02J H02A 109.1
N1 C02J H02B 109.1
N1 C02J C36 112.4(2)
H02A C02J H02B 107.9
C36 C02J H02A 109.1
C36 C02J H02B 109.1
C2 C3 H3A 108.5
C2 C3 H3B 108.5
C2 C3 C4 115.3(3)
H3A C3 H3B 107.5
C4 C3 H3A 108.5
C4 C3 H3B 108.5
C3 C4 H4A 108.8
C3 C4 H4B 108.8
C3 C4 C5 113.7(3)
H4A C4 H4B 107.7
C5 C4 H4A 108.8
C5 C4 H4B 108.8
C4 C5 H5A 109.2
C4 C5 H5B 109.2
H5A C5 H5B 107.9
C6 C5 C4 112.3(2)
C6 C5 H5A 109.2
C6 C5 H5B 109.2
C7 C6 C5 120.6(2)
C11 C6 C5 121.1(2)
C11 C6 C7 118.3(2)
C6 C7 H7 119.1
C6 C7 C8 121.7(2)
C8 C7 H7 119.1
C7 C8 C9 118.6(2)
C7 C8 C82 122.5(2)
C9 C8 C82 118.9(2)
O5 C9 C8 121.6(2)
O5 C9 C10 117.3(2)
C8 C9 C10 121.1(2)
C9 C10 C11 117.8(2)
C9 C10 C12 122.5(2)
C11 C10 C12 119.6(2)
C6 C11 C10 122.4(2)
C6 C11 H11 118.8
C10 C11 H11 118.8
C13 C12 C10 119.1(2)
C13 C12 C17 117.7(2)
C17 C12 C10 123.2(2)
C12 C13 H13 119.2
C14 C13 C12 121.7(2)
C14 C13 H13 119.2
C13 C14 H14 120.1
C15 C14 C13 119.8(3)
C15 C14 H14 120.1
O00D C15 C16 123.6(2)
C14 C15 O00D 115.8(2)
C14 C15 C16 120.5(3)
C15 C16 H16 120.5
C15 C16 C17 119.0(2)
C17 C16 H16 120.5
C78 C016 C82 120.0(3)
C78 C016 C83 119.9(3)
C82 C016 C83 120.2(3)
C12 C17 H17 119.4
C16 C17 C12 121.3(2)
C16 C17 H17 119.4
C19 C18 O00D 119.7(3)
C19 C18 C23 120.5(3)
C23 C18 O00D 119.7(3)
C18 C19 H19 120.2
C18 C19 C20 119.5(3)
C20 C19 H19 120.2
C19 C20 H20 119.2
C19 C20 C21 121.5(3)
C21 C20 H20 119.2
C20 C21 C22 117.6(3)
C20 C21 C24 122.0(3)
C22 C21 C24 120.3(3)
C21 C22 H22 119.5
C23 C22 C21 121.0(3)
C23 C22 H22 119.5
C18 C23 C22 119.8(3)
C18 C23 H23 120.1
C22 C23 H23 120.1
C25 C24 C21 122.7(3)
C30 C24 C21 120.7(3)
C30 C24 C25 116.6(3)
C24 C25 H25 119.0
C26 C25 C24 122.1(3)
C26 C25 H25 119.0
C25 C26 H26 119.8
C25 C26 C27 120.4(3)
C27 C26 H26 119.8
C26 C27 C28 118.2(3)
C26 C27 C31 123.3(3)
C28 C27 C31 118.5(3)
C27 C28 H28 119.4
C30 C28 C27 121.2(3)
C30 C28 H28 119.4
C24 C30 H30 119.2
C28 C30 C24 121.5(3)
C28 C30 H30 119.2
N3 C31 C27 114.7(3)
N3 C31 H31A 108.6
N3 C31 H31B 108.6
C27 C31 H31A 108.6
C27 C31 H31B 108.6
H31A C31 H31B 107.6
N3 C32 H32A 109.5
N3 C32 H32B 109.5
N3 C32 H32C 109.5
H32A C32 H32B 109.5
H32A C32 H32C 109.5
H32B C32 H32C 109.5
N3 C33 H33A 109.2
N3 C33 H33B 109.2
N3 C33 C34 112.1(2)
H33A C33 H33B 107.9
C34 C33 H33A 109.2
C34 C33 H33B 109.2
C35 C34 C33 118.0(3)
C39 C34 C33 121.9(2)
C39 C34 C35 120.1(3)
C34 C35 C42 118.4(3)
C36 C35 C34 120.0(3)
C36 C35 C42 121.5(3)
C35 C36 C02J 122.2(3)
C35 C36 C37 120.2(3)
C37 C36 C02J 117.6(3)
C36 C37 C44 120.5(3)
C38 C37 C36 119.7(3)
C38 C37 C44 119.8(3)
C37 C38 C46 118.7(3)
C39 C38 C37 120.5(3)
C39 C38 C46 120.7(2)
C34 C39 C40 120.3(3)
C38 C39 C34 119.5(2)
C38 C39 C40 120.2(3)
C39 C40 H40A 109.0
C39 C40 H40B 109.0
C39 C40 C41 113.1(2)
H40A C40 H40B 107.8
C41 C40 H40A 109.0
C41 C40 H40B 109.0
C40 C41 H41A 109.5
C40 C41 H41B 109.5
C40 C41 H41C 109.5
H41A C41 H41B 109.5
H41A C41 H41C 109.5
H41B C41 H41C 109.5
C35 C42 H42A 109.5
C35 C42 H42B 109.5
C35 C42 C43 110.8(3)
H42A C42 H42B 108.1
C43 C42 H42A 109.5
C43 C42 H42B 109.5
C42 C43 H43A 109.5
C42 C43 H43B 109.5
C42 C43 H43C 109.5
H43A C43 H43B 109.5
H43A C43 H43C 109.5
H43B C43 H43C 109.5
C37 C44 H44A 109.1
C37 C44 H44B 109.1
C37 C44 C45 112.6(3)
H44A C44 H44B 107.8
C45 C44 H44A 109.1
C45 C44 H44B 109.1
C44 C45 H45A 109.5
C44 C45 H45B 109.5
C44 C45 H45C 109.5
H45A C45 H45B 109.5
H45A C45 H45C 109.5
H45B C45 H45C 109.5
N2 C46 C38 113.8(2)
N2 C46 H46A 108.8
N2 C46 H46B 108.8
C38 C46 H46A 108.8
C38 C46 H46B 108.8
H46A C46 H46B 107.7
N2 C47 H47A 109.5
N2 C47 H47B 109.5
N2 C47 H47C 109.5
H47A C47 H47B 109.5
H47A C47 H47C 109.5
H47B C47 H47C 109.5
N2 C48 H48A 108.5
N2 C48 H48B 108.5
N2 C48 C49 115.0(3)
H48A C48 H48B 107.5
C49 C48 H48A 108.5
C49 C48 H48B 108.5
C50 C49 C48 121.3(3)
C54 C49 C48 120.4(3)
C54 C49 C50 118.2(3)
C49 C50 H50 119.7
C51 C50 C49 120.6(3)
C51 C50 H50 119.7
C50 C51 H51 119.2
C50 C51 C52 121.5(3)
C52 C51 H51 119.2
C51 C52 C53 117.4(3)
C51 C52 C55 122.0(3)
C53 C52 C55 120.7(3)
C52 C53 H53 119.7
C54 C53 C52 120.6(3)
C54 C53 H53 119.7
C49 C54 C53 121.7(3)
C49 C54 H54 119.1
C53 C54 H54 119.1
C56 C55 C52 121.6(3)
C56 C55 C60 117.5(3)
C60 C55 C52 120.9(3)
C55 C56 H56 119.5
C57 C56 C55 121.0(3)
C57 C56 H56 119.5
C56 C57 H57 120.0
C56 C57 C58 120.0(3)
C58 C57 H57 120.0
C57 C58 O1 118.9(3)
C59 C58 O1 120.6(3)
C59 C58 C57 120.4(3)
C58 C59 H59 120.3
C58 C59 C60 119.5(3)
C60 C59 H59 120.3
C55 C60 H60 119.2
C59 C60 C55 121.6(3)
C59 C60 H60 119.2
O1 C61 C66 115.7(3)
C62 C61 O1 123.8(3)
C62 C61 C66 120.5(3)
C61 C62 H62 120.5
C61 C62 C63 119.1(3)
C63 C62 H62 120.5
C62 C63 H63 119.3
C64 C63 C62 121.4(3)
C64 C63 H63 119.3
C63 C64 C65 118.1(3)
C63 C64 C67 122.5(3)
C65 C64 C67 119.3(3)
C64 C65 H65 119.3
C66 C65 C64 121.3(3)
C66 C65 H65 119.3
C61 C66 H66 120.2
C65 C66 C61 119.5(3)
C65 C66 H66 120.2
C68 C67 C64 123.0(3)
C72 C67 C64 120.1(3)
C72 C67 C68 117.0(3)
O3 C68 C67 121.2(3)
O3 C68 C69 117.8(3)
C69 C68 C67 120.9(3)
C68 C69 C78 118.9(2)
C70 C69 C68 119.7(3)
C70 C69 C78 121.3(3)
C69 C70 H70 119.6
C69 C70 C71 120.8(3)
C71 C70 H70 119.6
C70 C71 C73 120.7(3)
C72 C71 C70 118.2(3)
C72 C71 C73 121.1(3)
C67 C72 H72 118.3
C71 C72 C67 123.4(3)
C71 C72 H72 118.3
C71 C73 H73A 108.6
C71 C73 H73B 108.6
H73A C73 H73B 107.6
C74 C73 C71 114.5(4)
C74 C73 H73A 108.6
C74 C73 H73B 108.6
C73 C74 H74A 104.7
C73 C74 H74B 104.7
C73 C74 H74C 107.2
C73 C74 H74D 107.2
H74A C74 H74B 105.7
H74C C74 H74D 106.9
C75A C74 C73 120.3(6)
C75A C74 H74C 107.2
C75A C74 H74D 107.2
C75 C74 C73 130.3(8)
C75 C74 H74A 104.7
C75 C74 H74B 104.7
C74 C75A H75A 105.7
C74 C75A H75B 105.7
C74 C75A C76A 126.5(11)
H75A C75A H75B 106.1
C76A C75A H75A 105.7
C76A C75A H75B 105.7
C74 C75 H75C 107.8
C74 C75 H75D 107.8
C74 C75 C76 117.8(11)
H75C C75 H75D 107.2
C76 C75 H75C 107.8
C76 C75 H75D 107.8
C75 C76 H76A 111.6
C75 C76 H76B 111.6
C75 C76 C77 100.9(13)
H76A C76 H76B 109.4
C77 C76 H76A 111.6
C77 C76 H76B 111.6
C75A C76A H76C 108.8
C75A C76A H76D 108.8
H76C C76A H76D 107.7
C77A C76A C75A 113.7(13)
C77A C76A H76C 108.8
C77A C76A H76D 108.8
C76A C77A H77A 109.5
C76A C77A H77B 109.5
C76A C77A H77C 109.5
H77A C77A H77B 109.5
H77A C77A H77C 109.5
H77B C77A H77C 109.5
C76 C77 H77D 109.5
C76 C77 H77E 109.5
C76 C77 H77F 109.5
H77D C77 H77E 109.5
H77D C77 H77F 109.5
H77E C77 H77F 109.5
C016 C78 C69 120.6(2)
C016 C78 C79 120.7(3)
C79 C78 C69 118.6(2)
C78 C79 C80 119.2(3)
C78 C79 C84 120.3(3)
C80 C79 C84 120.5(3)
C79 C80 C85 118.9(2)
C81 C80 C79 120.9(2)
C81 C80 C85 120.2(2)
C80 C81 C01W 119.9(2)
C80 C81 C82 118.8(3)
C82 C81 C01W 121.3(2)
C016 C82 C8 120.6(2)
C016 C82 C81 120.4(2)
C81 C82 C8 118.8(2)
C016 C83 H83A 109.5
C016 C83 H83B 109.5
C016 C83 H83C 109.5
H83A C83 H83B 109.5
H83A C83 H83C 109.5
H83B C83 H83C 109.5
C79 C84 H84A 109.5
C79 C84 H84B 109.5
C79 C84 H84C 109.5
H84A C84 H84B 109.5
H84A C84 H84C 109.5
H84B C84 H84C 109.5
C86 C85 C80 121.7(2)
C86 C85 C90 119.1(2)
C90 C85 C80 119.1(2)
C85 C86 H86 119.0
C85 C86 C87 122.0(2)
C87 C86 H86 119.0
C86 C87 C91 121.0(3)
C88 C87 C86 117.5(3)
C88 C87 C91 121.5(3)
C87 C88 H88 118.7
C87 C88 C89 122.5(3)
C89 C88 H88 118.7
C88 C89 C90 118.2(2)
C88 C89 C96 120.0(2)
C90 C89 C96 121.8(2)
O4 C90 C85 121.4(2)
O4 C90 C89 118.0(2)
C85 C90 C89 120.5(2)
C87 C91 H91A 108.4
C87 C91 H91B 108.4
C87 C91 C92 115.5(3)
H91A C91 H91B 107.5
C92 C91 H91A 108.4
C92 C91 H91B 108.4
C91 C92 H92A 103.7
C91 C92 H92B 103.7
C91 C92 H92C 110.7
C91 C92 H92D 110.7
C91 C92 C93 105.1(4)
H92A C92 H92B 105.4
H92C C92 H92D 108.8
C93A C92 C91 133.9(7)
C93A C92 H92A 103.7
C93A C92 H92B 103.7
C93 C92 H92C 110.7
C93 C92 H92D 110.7
C92 C93A H93A 105.6
C92 C93A H93B 105.6
C92 C93A C94A 127.0(12)
H93A C93A H93B 106.1
C94A C93A H93A 105.6
C94A C93A H93B 105.6
C92 C93 H93C 109.5
C92 C93 H93D 109.5
H93C C93 H93D 108.1
C94 C93 C92 110.7(5)
C94 C93 H93C 109.5
C94 C93 H93D 109.5
C93A C94A H94A 109.1
C93A C94A H94B 109.1
C93A C94A C95A 112.4(12)
H94A C94A H94B 107.8
C95A C94A H94A 109.1
C95A C94A H94B 109.1
C93 C94 H94C 109.1
C93 C94 H94D 109.1
H94C C94 H94D 107.8
C95 C94 C93 112.6(4)
C95 C94 H94C 109.1
C95 C94 H94D 109.1
C94 C95 H95A 109.5
C94 C95 H95B 109.5
C94 C95 H95C 109.5
H95A C95 H95B 109.5
H95A C95 H95C 109.5
H95B C95 H95C 109.5
C94A C95A H95D 109.5
C94A C95A H95E 109.5
C94A C95A H95F 109.5
H95D C95A H95E 109.5
H95D C95A H95F 109.5
H95E C95A H95F 109.5
C97 C96 C89 120.8(2)
C97 C96 C101 118.1(2)
C101 C96 C89 121.0(2)
C96 C97 H97 119.4
C96 C97 C98 121.3(3)
C98 C97 H97 119.4
C97 C98 H98 120.4
C99 C98 C97 119.2(3)
C99 C98 H98 120.4
C98 C99 O2 116.1(2)
C98 C99 C100 121.0(3)
C100 C99 O2 122.7(3)
C99 C100 H100 120.6
C99 C100 C101 118.8(3)
C101 C100 H100 120.6
C96 C101 H101 119.2
C100 C101 C96 121.6(3)
C100 C101 H101 119.2
C103 C102 O2 115.2(3)
C107 C102 O2 124.6(3)
C107 C102 C103 120.1(3)
C102 C103 H103 120.2
C102 C103 C104 119.6(3)
C104 C103 H103 120.2
C103 C104 H104 119.4
C103 C104 C105 121.2(3)
C105 C104 H104 119.4
C104 C105 C108 121.1(3)
C106 C105 C104 117.5(3)
C106 C105 C108 121.4(3)
C105 C106 H106 119.2
C107 C106 C105 121.5(3)
C107 C106 H106 119.2
C102 C107 C106 120.0(3)
C102 C107 H107 120.0
C106 C107 H107 120.0
C109 C108 C105 121.4(3)
C109 C108 C110 116.8(3)
C110 C108 C105 121.8(3)
C108 C109 H109 119.4
C112 C109 C108 121.3(3)
C112 C109 H109 119.4
C108 C110 H110 119.4
C111 C110 C108 121.2(3)
C111 C110 H110 119.4
C110 C111 H111 119.3
C113 C111 C110 121.3(3)
C113 C111 H111 119.3
C109 C112 H112 119.2
C109 C112 C113 121.7(3)
C113 C112 H112 119.2
C111 C113 C112 117.5(3)
C111 C113 C114 121.1(3)
C112 C113 C114 121.4(3)
N1 C114 C113 112.6(3)
N1 C114 H11A 109.1
N1 C114 H11B 109.1
C113 C114 H11A 109.1
C113 C114 H11B 109.1
H11A C114 H11B 107.8
N1 C115 H11C 109.5
N1 C115 H11D 109.5
N1 C115 H11E 109.5
H11C C115 H11D 109.5
H11C C115 H11E 109.5
H11D C115 H11E 109.5
O7 C120 H12A 109.5
O7 C120 H12B 109.5
O7 C120 H12C 109.5
H12A C120 H12B 109.5
H12A C120 H12C 109.5
H12B C120 H12C 109.5
C119 O6 H6 109.5
O6 C119 H11F 109.5
O6 C119 H11G 109.5
O6 C119 H11H 109.5
H11F C119 H11G 109.5
H11F C119 H11H 109.5
H11G C119 H11H 109.5

loop_
_geom_bond_atom_site_label_1
_geom_bond_atom_site_label_2
_geom_bond_distance
Cl1 C116 1.853(8)
Cl2 C116 1.546(10)
C116 H11I 0.9900
C116 H11J 0.9900
Cl5 C118 1.725(5)
Cl6 C118 1.760(4)
C118 H11K 0.9900
C118 H11L 0.9900
Cl3 C117 1.728(6)
Cl4 C117 1.758(6)
C117 H11M 0.9900
C117 H11N 0.9900
O00D C15 1.385(3)
O00D C18 1.391(4)
O1 C58 1.397(4)
O1 C61 1.387(4)
O2 C99 1.391(3)
O2 C102 1.390(4)
O3 H3 0.8400
O3 C68 1.376(4)
O4 H4 0.8400
O4 C90 1.370(3)
O5 H5 0.8400
O5 C9 1.370(3)
O7 H7A 0.8400
O7 C120 1.302(6)
N1 C02J 1.478(4)
N1 C114 1.467(4)
N1 C115 1.445(5)
N2 C46 1.469(4)
N2 C47 1.459(4)
N2 C48 1.467(4)
N3 C31 1.458(4)
N3 C32 1.453(4)
N3 C33 1.472(4)
C1 H1A 0.9800
C1 H1B 0.9800
C1 H1C 0.9800
C1 C2 1.492(8)
C01W H01A 0.9800
C01W H01B 0.9800
C01W H01C 0.9800
C01W C81 1.506(4)
C2 H2A 0.9900
C2 H2B 0.9900
C2 C3 1.514(6)
C02J H02A 0.9900
C02J H02B 0.9900
C02J C36 1.522(4)
C3 H3A 0.9900
C3 H3B 0.9900
C3 C4 1.519(4)
C4 H4A 0.9900
C4 H4B 0.9900
C4 C5 1.549(5)
C5 H5A 0.9900
C5 H5B 0.9900
C5 C6 1.511(3)
C6 C7 1.391(4)
C6 C11 1.388(4)
C7 H7 0.9500
C7 C8 1.402(4)
C8 C9 1.403(4)
C8 C82 1.493(4)
C9 C10 1.405(4)
C10 C11 1.406(4)
C10 C12 1.487(4)
C11 H11 0.9500
C12 C13 1.393(4)
C12 C17 1.402(4)
C13 H13 0.9500
C13 C14 1.387(4)
C14 H14 0.9500
C14 C15 1.378(4)
C15 C16 1.394(4)
C16 H16 0.9500
C16 C17 1.399(4)
C016 C78 1.395(4)
C016 C82 1.396(4)
C016 C83 1.515(4)
C17 H17 0.9500
C18 C19 1.373(5)
C18 C23 1.376(5)
C19 H19 0.9500
C19 C20 1.389(5)
C20 H20 0.9500
C20 C21 1.391(5)
C21 C22 1.397(4)
C21 C24 1.479(4)
C22 H22 0.9500
C22 C23 1.390(4)
C23 H23 0.9500
C24 C25 1.401(4)
C24 C30 1.397(5)
C25 H25 0.9500
C25 C26 1.381(5)
C26 H26 0.9500
C26 C27 1.390(5)
C27 C28 1.390(4)
C27 C31 1.507(4)
C28 H28 0.9500
C28 C30 1.378(5)
C30 H30 0.9500
C31 H31A 0.9900
C31 H31B 0.9900
C32 H32A 0.9800
C32 H32B 0.9800
C32 H32C 0.9800
C33 H33A 0.9900
C33 H33B 0.9900
C33 C34 1.508(4)
C34 C35 1.415(4)
C34 C39 1.403(4)
C35 C36 1.394(4)
C35 C42 1.519(4)
C36 C37 1.408(4)
C37 C38 1.405(4)
C37 C44 1.518(4)
C38 C39 1.404(4)
C38 C46 1.511(4)
C39 C40 1.520(4)
C40 H40A 0.9900
C40 H40B 0.9900
C40 C41 1.523(4)
C41 H41A 0.9800
C41 H41B 0.9800
C41 H41C 0.9800
C42 H42A 0.9900
C42 H42B 0.9900
C42 C43 1.525(6)
C43 H43A 0.9800
C43 H43B 0.9800
C43 H43C 0.9800
C44 H44A 0.9900
C44 H44B 0.9900
C44 C45 1.535(5)
C45 H45A 0.9800
C45 H45B 0.9800
C45 H45C 0.9800
C46 H46A 0.9900
C46 H46B 0.9900
C47 H47A 0.9800
C47 H47B 0.9800
C47 H47C 0.9800
C48 H48A 0.9900
C48 H48B 0.9900
C48 C49 1.495(5)
C49 C50 1.402(5)
C49 C54 1.368(5)
C50 H50 0.9500
C50 C51 1.382(5)
C51 H51 0.9500
C51 C52 1.395(5)
C52 C53 1.404(5)
C52 C55 1.469(5)
C53 H53 0.9500
C53 C54 1.392(5)
C54 H54 0.9500
C55 C56 1.393(5)
C55 C60 1.399(5)
C56 H56 0.9500
C56 C57 1.381(5)
C57 H57 0.9500
C57 C58 1.384(5)
C58 C59 1.373(6)
C59 H59 0.9500
C59 C60 1.381(5)
C60 H60 0.9500
C61 C62 1.385(5)
C61 C66 1.391(5)
C62 H62 0.9500
C62 C63 1.400(5)
C63 H63 0.9500
C63 C64 1.386(5)
C64 C65 1.400(4)
C64 C67 1.487(5)
C65 H65 0.9500
C65 C66 1.382(5)
C66 H66 0.9500
C67 C68 1.413(4)
C67 C72 1.401(4)
C68 C69 1.401(5)
C69 C70 1.386(4)
C69 C78 1.502(4)
C70 H70 0.9500
C70 C71 1.410(5)
C71 C72 1.375(5)
C71 C73 1.518(4)
C72 H72 0.9500
C73 H73A 0.9900
C73 H73B 0.9900
C73 C74 1.455(6)
C74 H74A 0.9900
C74 H74B 0.9900
C74 H74C 0.9900
C74 H74D 0.9900
C74 C75A 1.424(9)
C74 C75 1.341(12)
C75A H75A 0.9900
C75A H75B 0.9900
C75A C76A 1.497(15)
C75 H75C 0.9900
C75 H75D 0.9900
C75 C76 1.494(14)
C76 H76A 0.9900
C76 H76B 0.9900
C76 C77 1.551(16)
C76A H76C 0.9900
C76A H76D 0.9900
C76A C77A 1.450(16)
C77A H77A 0.9800
C77A H77B 0.9800
C77A H77C 0.9800
C77 H77D 0.9800
C77 H77E 0.9800
C77 H77F 0.9800
C78 C79 1.396(4)
C79 C80 1.405(4)
C79 C84 1.513(4)
C80 C81 1.403(4)
C80 C85 1.504(4)
C81 C82 1.412(4)
C83 H83A 0.9800
C83 H83B 0.9800
C83 H83C 0.9800
C84 H84A 0.9800
C84 H84B 0.9800
C84 H84C 0.9800
C85 C86 1.386(4)
C85 C90 1.395(4)
C86 H86 0.9500
C86 C87 1.400(4)
C87 C88 1.386(4)
C87 C91 1.505(4)
C88 H88 0.9500
C88 C89 1.394(4)
C89 C90 1.407(4)
C89 C96 1.495(4)
C91 H91A 0.9900
C91 H91B 0.9900
C91 C92 1.507(6)
C92 H92A 0.9900
C92 H92B 0.9900
C92 H92C 0.9900
C92 H92D 0.9900
C92 C93A 1.371(10)
C92 C93 1.627(7)
C93A H93A 0.9900
C93A H93B 0.9900
C93A C94A 1.526(18)
C93 H93C 0.9900
C93 H93D 0.9900
C93 C94 1.554(8)
C94A H94A 0.9900
C94A H94B 0.9900
C94A C95A 1.539(15)
C94 H94C 0.9900
C94 H94D 0.9900
C94 C95 1.508(9)
C95 H95A 0.9800
C95 H95B 0.9800
C95 H95C 0.9800
C95A H95D 0.9800
C95A H95E 0.9800
C95A H95F 0.9800
C96 C97 1.385(4)
C96 C101 1.392(4)
C97 H97 0.9500
C97 C98 1.397(4)
C98 H98 0.9500
C98 C99 1.377(4)
C99 C100 1.387(4)
C100 H100 0.9500
C100 C101 1.391(4)
C101 H101 0.9500
C102 C103 1.384(4)
C102 C107 1.369(5)
C103 H103 0.9500
C103 C104 1.388(4)
C104 H104 0.9500
C104 C105 1.396(4)
C105 C106 1.388(5)
C105 C108 1.489(4)
C106 H106 0.9500
C106 C107 1.386(5)
C107 H107 0.9500
C108 C109 1.389(5)
C108 C110 1.398(5)
C109 H109 0.9500
C109 C112 1.379(5)
C110 H110 0.9500
C110 C111 1.390(5)
C111 H111 0.9500
C111 C113 1.372(5)
C112 H112 0.9500
C112 C113 1.388(5)
C113 C114 1.513(4)
C114 H11A 0.9900
C114 H11B 0.9900
C115 H11C 0.9800
C115 H11D 0.9800
C115 H11E 0.9800
C120 H12A 0.9800
C120 H12B 0.9800
C120 H12C 0.9800
O6 H6 0.8400
O6 C119 1.432(4)
C119 H11F 0.9800
C119 H11G 0.9800
C119 H11H 0.9800

loop_
_platon_squeeze_void_nr
_platon_squeeze_void_average_x
_platon_squeeze_void_average_y
_platon_squeeze_void_average_z
_platon_squeeze_void_volume
_platon_squeeze_void_count_electrons
_platon_squeeze_void_content
1 0.000 0.000 0.000 559 182 ' '
2 0.273 0.500 0.500 1379 382 ' '
3 0.148 0.853 0.630 12 0 ' '
4 0.472 0.171 1.002 20 1 ' '
5 0.528 0.829 0.998 20 1 ' '
6 0.851 0.147 0.370 12 0 ' '
